data_7054002
loop_
_publ_author_name
'Maldonado-Dom\'inguez, Mauricio'
'Arcos-Ramos, Rafael'
'Romero, Margarita'
'Flores-P\'erez, Blas'
'Farf\'an, Norberto'
'Santillan, Rosa'
'Lacroix, Pascal G.'
'Malfant, Isabelle'

_publ_section_title
;
 The amide bridge in donor--acceptor systems: delocalization depends on
 push--pull stress
;
_journal_issue 1
_journal_name_full 'New Journal of Chemistry'
_journal_page_first 260
_journal_paper_doi 10.1039/c3nj01176c
_journal_volume 38
_journal_year 2014
_chemical_compound_source 'synthesis as described'
_chemical_formula_moiety 'C20 H19 F1 N2 O3'
_chemical_formula_sum 'C20 H19 F N2 O3'
_chemical_formula_weight 354.37
_chemical_name_systematic
;
 ?
;
_space_group_crystal_system triclinic
_space_group_IT_number 2
_space_group_name_Hall '-P 1'
_space_group_name_H-M_alt 'P -1'
_symmetry_space_group_name_Hall '-P 1'
_symmetry_space_group_name_H-M 'P -1'
_atom_sites_solution_hydrogens geom
_atom_sites_solution_primary direct
_atom_sites_solution_secondary difmap
_audit_conform_dict_location ftp://ftp.iucr.org/pub/cif_core.dic
_audit_conform_dict_name cif_core.dic
_audit_conform_dict_version 2.4
_audit_creation_date 2012-05-11T18:05:59-00:00
_audit_creation_method 'WinGX routine CIF_UPDATE'
_cell_angle_alpha 104.262(7)
_cell_angle_beta 91.624(6)
_cell_angle_gamma 100.777(6)
_cell_formula_units_Z 2
_cell_length_a 6.9499(5)
_cell_length_b 9.4914(7)
_cell_length_c 13.2856(11)
_cell_measurement_reflns_used 1537
_cell_measurement_temperature 132(2)
_cell_measurement_theta_max 29.4218
_cell_measurement_theta_min 3.4889
_cell_measurement_wavelength 0.71073
_cell_volume 831.83(12)
_computing_cell_refinement
;
        CrysAlisPro, Oxford Diffraction Ltd.,
        Version 1.171.33.66 (release 28-04-2010 CrysAlis171 .NET)
        (compiled Apr 28 2010,14:27:37)
;
_computing_data_collection
;
        CrysAlisPro, Oxford Diffraction Ltd.,
        Version 1.171.33.66 (release 28-04-2010 CrysAlis171 .NET)
        (compiled Apr 28 2010,14:27:37)
;
_computing_data_reduction
;
        CrysAlisPro, Oxford Diffraction Ltd.,
        Version 1.171.33.66 (release 28-04-2010 CrysAlis171 .NET)
        (compiled Apr 28 2010,14:27:37)
;
_computing_molecular_graphics 'Ortep-3 for Windows (Farrugia, 1997)'
_computing_publication_material 'WinGX publication routines (Farrugia, 1999)'
_computing_structure_refinement 'SHELXL-97 (Sheldrick, 2008)'
_computing_structure_solution 'SIR2004 (Giacovazzo et al, 2004)'
_diffrn_ambient_temperature 132(2)
_diffrn_detector_area_resol_mean 10.4685
_diffrn_measured_fraction_theta_full 0.994
_diffrn_measured_fraction_theta_max 0.829
_diffrn_measurement_device_type 'Xcalibur, Atlas, Gemini'
_diffrn_measurement_method '\w scans'
_diffrn_orient_matrix_UB_11 0.0353822
_diffrn_orient_matrix_UB_12 -0.0256437
_diffrn_orient_matrix_UB_13 0.0414121
_diffrn_orient_matrix_UB_21 0.06381
_diffrn_orient_matrix_UB_22 -0.0359856
_diffrn_orient_matrix_UB_23 -0.0333748
_diffrn_orient_matrix_UB_31 0.0744049
_diffrn_orient_matrix_UB_32 0.0651253
_diffrn_orient_matrix_UB_33 0.0149781
_diffrn_radiation_monochromator graphite
_diffrn_radiation_probe x-ray
_diffrn_radiation_type MoK\a
_diffrn_radiation_wavelength 0.71073
_diffrn_reflns_av_R_equivalents 0.0267
_diffrn_reflns_av_unetI/netI 0.0565
_diffrn_reflns_limit_h_max 9
_diffrn_reflns_limit_h_min -9
_diffrn_reflns_limit_k_max 9
_diffrn_reflns_limit_k_min -13
_diffrn_reflns_limit_l_max 18
_diffrn_reflns_limit_l_min -18
_diffrn_reflns_number 6150
_diffrn_reflns_theta_full 25
_diffrn_reflns_theta_max 29.49
_diffrn_reflns_theta_min 3.5
_exptl_absorpt_coefficient_mu 0.103
_exptl_absorpt_correction_T_max 0.9993
_exptl_absorpt_correction_T_min 0.953
_exptl_absorpt_correction_type multi-scan
_exptl_absorpt_process_details
;
        [c.f. r.h. blessing, acta cryst. (1995), a51, 33-38]
;
_exptl_crystal_colour colourless
_exptl_crystal_density_diffrn 1.415
_exptl_crystal_density_method 'not measured'
_exptl_crystal_description block
_exptl_crystal_F_000 372
_exptl_crystal_size_max 0.38
_exptl_crystal_size_mid 0.25
_exptl_crystal_size_min 0.13
_refine_diff_density_max 0.293
_refine_diff_density_min -0.269
_refine_diff_density_rms 0.056
_refine_ls_extinction_method none
_refine_ls_goodness_of_fit_ref 0.933
_refine_ls_hydrogen_treatment mixed
_refine_ls_matrix_type full
_refine_ls_number_parameters 241
_refine_ls_number_reflns 3838
_refine_ls_number_restraints 0
_refine_ls_restrained_S_all 0.933
_refine_ls_R_factor_all 0.0896
_refine_ls_R_factor_gt 0.0493
_refine_ls_shift/su_max 0
_refine_ls_shift/su_mean 0
_refine_ls_structure_factor_coef Fsqd
_refine_ls_weighting_details 'calc w=1/[\s^2^(Fo^2^)+(0.0747P)^2^+0.0000P] where P=(Fo^2^+2Fc^2^)/3'
_refine_ls_weighting_scheme calc
_refine_ls_wR_factor_gt 0.1178
_refine_ls_wR_factor_ref 0.132
_reflns_number_gt 2363
_reflns_number_total 3838
_reflns_threshold_expression >2\s(I)
_cod_data_source_file c3nj01176c.txt
_cod_data_source_block far18
_cod_original_cell_volume 831.83(11)
_cod_database_code 7054002

loop_
_space_group_symop_operation_xyz
'x, y, z'
'-x, -y, -z'

loop_
_atom_site_label
_atom_site_type_symbol
_atom_site_fract_x
_atom_site_fract_y
_atom_site_fract_z
_atom_site_U_iso_or_equiv
_atom_site_adp_type
_atom_site_occupancy
_atom_site_symmetry_multiplicity
_atom_site_calc_flag
_atom_site_refinement_flags
O5 O 0.36724(16) 0.61939(12) 0.44994(8) 0.0242(3) Uani 1 1 d .
N3 N 0.4851(2) 1.04513(16) 0.65971(11) 0.0245(3) Uani 1 1 d .
F1 F 0.82119(16) 1.55569(11) 0.95839(8) 0.0398(3) Uani 1 1 d .
O3 O 0.58780(18) 0.79452(13) 0.55328(10) 0.0319(3) Uani 1 1 d .
N4 N -0.0722(2) 0.21254(15) 0.22290(11) 0.0253(3) Uani 1 1 d .
C2 C 0.2612(2) 0.84144(18) 0.54289(12) 0.0223(4) Uani 1 1 d .
O4 O 0.16025(17) 1.05535(13) 0.64199(9) 0.0306(3) Uani 1 1 d .
C21 C 0.0300(2) 0.63999(18) 0.42622(12) 0.0217(4) Uani 1 1 d .
C3 C -0.0360(2) 0.35227(18) 0.28683(13) 0.0227(4) Uani 1 1 d .
C4 C 0.1520(2) 0.41988(18) 0.33763(13) 0.0230(4) Uani 1 1 d .
H4 H 0.2584 0.3695 0.3257 0.028 Uiso 1 1 calc R
C5 C 0.0760(2) 0.78111(18) 0.49655(12) 0.0225(4) Uani 1 1 d .
H5 H -0.0249 0.8364 0.5124 0.027 Uiso 1 1 calc R
C6 C 0.1794(2) 0.55821(18) 0.40405(12) 0.0210(4) Uani 1 1 d .
C7 C -0.1570(2) 0.57184(18) 0.37524(13) 0.0244(4) Uani 1 1 d .
H7 H -0.263 0.6225 0.3887 0.029 Uiso 1 1 calc R
C8 C 0.4154(3) 0.75641(18) 0.51879(13) 0.0238(4) Uani 1 1 d .
C9 C 0.2959(2) 0.98993(18) 0.61866(13) 0.0231(4) Uani 1 1 d .
C10 C 0.7664(3) 1.21261(18) 0.75829(13) 0.0256(4) Uani 1 1 d .
H10 H 0.8454 1.1481 0.7222 0.031 Uiso 1 1 calc R
C11 C -0.1893(2) 0.43542(19) 0.30732(13) 0.0253(4) Uani 1 1 d .
H11 H -0.3162 0.3942 0.2726 0.03 Uiso 1 1 calc R
C12 C -0.2571(3) 0.15211(19) 0.15789(13) 0.0275(4) Uani 1 1 d .
H12A H -0.3677 0.1703 0.2014 0.033 Uiso 1 1 calc R
H12B H -0.2703 0.0434 0.1317 0.033 Uiso 1 1 calc R
C13 C 0.5617(3) 1.17772(18) 0.73510(13) 0.0238(4) Uani 1 1 d .
C14 C 0.8536(3) 1.33891(19) 0.83253(13) 0.0274(4) Uani 1 1 d .
H14 H 0.9919 1.3623 0.8481 0.033 Uiso 1 1 calc R
C15 C 0.5359(3) 1.4009(2) 0.86229(14) 0.0307(4) Uani 1 1 d .
H15 H 0.4589 1.4671 0.8983 0.037 Uiso 1 1 calc R
C16 C 0.7363(3) 1.43079(19) 0.88375(13) 0.0288(4) Uani 1 1 d .
C17 C 0.4477(3) 1.27413(19) 0.78799(13) 0.0294(4) Uani 1 1 d .
H17 H 0.3093 1.2525 0.7729 0.035 Uiso 1 1 calc R
C18 C 0.0769(3) 0.12095(19) 0.20914(14) 0.0292(4) Uani 1 1 d .
H18A H 0.0102 0.0153 0.1927 0.035 Uiso 1 1 calc R
H18B H 0.1575 0.1431 0.2759 0.035 Uiso 1 1 calc R
C19 C -0.2724(3) 0.2188(2) 0.06554(14) 0.0333(4) Uani 1 1 d .
H19A H -0.2602 0.3264 0.0908 0.05 Uiso 1 1 calc R
H19B H -0.4 0.1754 0.0261 0.05 Uiso 1 1 calc R
H19C H -0.1669 0.1975 0.0203 0.05 Uiso 1 1 calc R
C20 C 0.2123(3) 0.1428(2) 0.12434(16) 0.0388(5) Uani 1 1 d .
H20A H 0.1343 0.1207 0.0577 0.058 Uiso 1 1 calc R
H20B H 0.3055 0.076 0.1189 0.058 Uiso 1 1 calc R
H20C H 0.2845 0.2458 0.1416 0.058 Uiso 1 1 calc R
H1A H 0.567(3) 0.985(2) 0.6341(16) 0.042(6) Uiso 1 1 d .

loop_
_atom_site_aniso_label
_atom_site_aniso_U_11
_atom_site_aniso_U_22
_atom_site_aniso_U_33
_atom_site_aniso_U_23
_atom_site_aniso_U_13
_atom_site_aniso_U_12
O5 0.0181(6) 0.0279(6) 0.0277(6) 0.0045(5) 0.0008(5) 0.0106(5)
N3 0.0203(8) 0.0257(8) 0.0290(8) 0.0044(7) 0.0028(6) 0.0117(6)
F1 0.0381(7) 0.0341(6) 0.0418(6) 0.0000(5) -0.0044(5) 0.0076(5)
O3 0.0197(7) 0.0357(7) 0.0391(7) 0.0031(6) -0.0021(6) 0.0123(5)
N4 0.0206(7) 0.0275(8) 0.0289(8) 0.0058(7) -0.0011(6) 0.0099(6)
C2 0.0210(9) 0.0267(9) 0.0240(9) 0.0106(7) 0.0065(7) 0.0101(7)
O4 0.0228(7) 0.0312(7) 0.0387(7) 0.0048(6) 0.0034(6) 0.0132(5)
C21 0.0190(9) 0.0274(9) 0.0229(8) 0.0097(7) 0.0044(7) 0.0101(7)
C3 0.0220(9) 0.0274(9) 0.0222(8) 0.0096(7) 0.0037(7) 0.0091(7)
C4 0.0192(9) 0.0291(9) 0.0250(9) 0.0091(8) 0.0034(7) 0.0120(7)
C5 0.0191(8) 0.0269(9) 0.0263(9) 0.0099(8) 0.0058(7) 0.0120(7)
C6 0.0159(8) 0.0276(9) 0.0233(8) 0.0115(7) 0.0029(7) 0.0067(7)
C7 0.0175(8) 0.0318(9) 0.0277(9) 0.0096(8) 0.0042(7) 0.0113(7)
C8 0.0223(9) 0.0271(9) 0.0252(9) 0.0082(8) 0.0043(7) 0.0100(7)
C9 0.0220(9) 0.0270(9) 0.0246(9) 0.0110(7) 0.0040(7) 0.0095(7)
C10 0.0246(9) 0.0279(9) 0.0294(9) 0.0114(8) 0.0051(8) 0.0117(7)
C11 0.0177(8) 0.0327(9) 0.0272(9) 0.0080(8) 0.0016(7) 0.0086(7)
C12 0.0207(9) 0.0295(9) 0.0313(10) 0.0053(8) 0.0009(8) 0.0061(7)
C13 0.0245(9) 0.0259(9) 0.0234(9) 0.0090(8) 0.0018(7) 0.0076(7)
C14 0.0209(9) 0.0325(10) 0.0313(9) 0.0113(8) 0.0016(7) 0.0072(7)
C15 0.0300(10) 0.0327(10) 0.0319(10) 0.0053(8) 0.0028(8) 0.0163(8)
C16 0.0338(11) 0.0264(9) 0.0268(9) 0.0065(8) 0.0002(8) 0.0084(8)
C17 0.0240(9) 0.0344(10) 0.0317(10) 0.0060(8) 0.0039(8) 0.0135(8)
C18 0.0253(9) 0.0257(9) 0.0359(10) 0.0025(8) -0.0030(8) 0.0111(7)
C19 0.0273(10) 0.0425(11) 0.0317(10) 0.0098(9) 0.0002(8) 0.0108(8)
C20 0.0254(10) 0.0446(11) 0.0459(12) 0.0037(9) 0.0040(9) 0.0159(9)

loop_
_atom_type_symbol
_atom_type_description
_atom_type_scat_dispersion_real
_atom_type_scat_dispersion_imag
_atom_type_scat_source
C C 0.0033 0.0016 'International Tables Vol C Tables 4.2.6.8 and 6.1.1.4'
H H 0 0 'International Tables Vol C Tables 4.2.6.8 and 6.1.1.4'
N N 0.0061 0.0033 'International Tables Vol C Tables 4.2.6.8 and 6.1.1.4'
O O 0.0106 0.006 'International Tables Vol C Tables 4.2.6.8 and 6.1.1.4'
F F 0.0171 0.0103 'International Tables Vol C Tables 4.2.6.8 and 6.1.1.4'

loop_
_geom_angle_atom_site_label_1
_geom_angle_atom_site_label_2
_geom_angle_atom_site_label_3
_geom_angle
C8 O5 C6 122.99(15)
C9 N3 C13 128.81(17)
C9 N3 H1A 112.7(13)
C13 N3 H1A 118.5(14)
C3 N4 C18 121.76(16)
C3 N4 C12 121.20(16)
C18 N4 C12 116.83(14)
C5 C2 C8 118.85(15)
C5 C2 C9 118.59(17)
C8 C2 C9 122.52(16)
C6 C21 C5 118.61(17)
C6 C21 C7 116.35(15)
C5 C21 C7 125.04(17)
N4 C3 C4 121.58(17)
N4 C3 C11 121.06(17)
C4 C3 C11 117.34(15)
C6 C4 C3 119.46(17)
C6 C4 H4 120.3
C3 C4 H4 120.3
C2 C5 C21 122.13(17)
C2 C5 H5 118.9
C21 C5 H5 118.9
C4 C6 O5 116.73(17)
C4 C6 C21 123.85(17)
O5 C6 C21 119.42(15)
C11 C7 C21 121.53(18)
C11 C7 H7 119.2
C21 C7 H7 119.2
O3 C8 O5 115.15(17)
O3 C8 C2 126.88(16)
O5 C8 C2 117.98(16)
O4 C9 N3 123.51(16)
O4 C9 C2 121.04(17)
N3 C9 C2 115.44(17)
C14 C10 C13 120.82(18)
C14 C10 H10 119.6
C13 C10 H10 119.6
C7 C11 C3 121.45(17)
C7 C11 H11 119.3
C3 C11 H11 119.3
N4 C12 C19 113.48(14)
N4 C12 H12A 108.9
C19 C12 H12A 108.9
N4 C12 H12B 108.9
C19 C12 H12B 108.9
H12A C12 H12B 107.7
C17 C13 N3 124.12(17)
C17 C13 C10 118.98(17)
N3 C13 C10 116.90(17)
C10 C14 C16 118.58(17)
C10 C14 H14 120.7
C16 C14 H14 120.7
C16 C15 C17 119.45(18)
C16 C15 H15 120.3
C17 C15 H15 120.3
F1 C16 C15 118.78(17)
F1 C16 C14 119.06(17)
C15 C16 C14 122.16(18)
C15 C17 C13 120.00(17)
C15 C17 H17 120
C13 C17 H17 120
N4 C18 C20 114.53(15)
N4 C18 H18A 108.6
C20 C18 H18A 108.6
N4 C18 H18B 108.6
C20 C18 H18B 108.6
H18A C18 H18B 107.6
C12 C19 H19A 109.5
C12 C19 H19B 109.5
H19A C19 H19B 109.5
C12 C19 H19C 109.5
H19A C19 H19C 109.5
H19B C19 H19C 109.5
C18 C20 H20A 109.5
C18 C20 H20B 109.5
H20A C20 H20B 109.5
C18 C20 H20C 109.5
H20A C20 H20C 109.5
H20B C20 H20C 109.5

loop_
_geom_bond_atom_site_label_1
_geom_bond_atom_site_label_2
_geom_bond_distance
O5 C8 1.369(2)
O5 C6 1.382(2)
N3 C9 1.365(2)
N3 C13 1.403(2)
N3 H1A 0.90(2)
F1 C16 1.365(2)
O3 C8 1.225(2)
N4 C3 1.361(2)
N4 C18 1.460(2)
N4 C12 1.464(2)
C2 C5 1.368(3)
C2 C8 1.455(2)
C2 C9 1.489(2)
O4 C9 1.229(2)
C21 C6 1.405(2)
C21 C5 1.406(2)
C21 C7 1.409(3)
C3 C4 1.414(3)
C3 C11 1.434(3)
C4 C6 1.366(2)
C4 H4 0.95
C5 H5 0.95
C7 C11 1.358(2)
C7 H7 0.95
C10 C14 1.374(3)
C10 C13 1.406(3)
C10 H10 0.95
C11 H11 0.95
C12 C19 1.522(2)
C12 H12A 0.99
C12 H12B 0.99
C13 C17 1.394(2)
C14 C16 1.376(3)
C14 H14 0.95
C15 C16 1.375(3)
C15 C17 1.380(3)
C15 H15 0.95
C17 H17 0.95
C18 C20 1.516(2)
C18 H18A 0.99
C18 H18B 0.99
C19 H19A 0.98
C19 H19B 0.98
C19 H19C 0.98
C20 H20A 0.98
C20 H20B 0.98
C20 H20C 0.98

loop_
_geom_hbond_atom_site_label_D
_geom_hbond_atom_site_label_H
_geom_hbond_atom_site_label_A
_geom_hbond_distance_DH
_geom_hbond_distance_HA
_geom_hbond_distance_DA
_geom_hbond_angle_DHA
N3 H1A O3 0.90(2) 1.89(2) 2.683(2) 145.9(19)

loop_
_geom_torsion_atom_site_label_1
_geom_torsion_atom_site_label_2
_geom_torsion_atom_site_label_3
_geom_torsion_atom_site_label_4
_geom_torsion
C18 N4 C3 C4 4.5(2)
C12 N4 C3 C4 -170.18(14)
C18 N4 C3 C11 -173.94(14)
C12 N4 C3 C11 11.4(2)
N4 C3 C4 C6 -177.60(14)
C11 C3 C4 C6 0.9(2)
C8 C2 C5 C21 -0.2(2)
C9 C2 C5 C21 -178.37(13)
C6 C21 C5 C2 0.7(2)
C7 C21 C5 C2 -179.51(15)
C3 C4 C6 O5 -178.93(13)
C3 C4 C6 C21 0.2(2)
C8 O5 C6 C4 -179.35(13)
C8 O5 C6 C21 1.5(2)
C5 C21 C6 C4 179.61(14)
C7 C21 C6 C4 -0.2(2)
C5 C21 C6 O5 -1.3(2)
C7 C21 C6 O5 178.89(13)
C6 C21 C7 C11 -0.9(2)
C5 C21 C7 C11 179.30(15)
C6 O5 C8 O3 179.47(14)
C6 O5 C8 C2 -1.0(2)
C5 C2 C8 O3 179.81(16)
C9 C2 C8 O3 -2.1(3)
C5 C2 C8 O5 0.3(2)
C9 C2 C8 O5 178.40(13)
C13 N3 C9 O4 2.1(3)
C13 N3 C9 C2 -177.26(14)
C5 C2 C9 O4 2.4(2)
C8 C2 C9 O4 -175.72(14)
C5 C2 C9 N3 -178.28(14)
C8 C2 C9 N3 3.6(2)
C21 C7 C11 C3 2.0(2)
N4 C3 C11 C7 176.50(14)
C4 C3 C11 C7 -2.0(2)
C3 N4 C12 C19 73.02(19)
C18 N4 C12 C19 -101.89(17)
C9 N3 C13 C17 4.9(3)
C9 N3 C13 C10 -175.75(15)
C14 C10 C13 C17 0.6(2)
C14 C10 C13 N3 -178.78(14)
C13 C10 C14 C16 -0.1(2)
C17 C15 C16 F1 -179.18(14)
C17 C15 C16 C14 0.8(3)
C10 C14 C16 F1 179.31(14)
C10 C14 C16 C15 -0.6(3)
C16 C15 C17 C13 -0.2(3)
N3 C13 C17 C15 178.87(15)
C10 C13 C17 C15 -0.5(2)
C3 N4 C18 C20 -87.4(2)
C12 N4 C18 C20 87.49(19)
